data_7129433
loop_
_publ_author_name
'Gr\"odler, Dennis'
'Weidemann, Martin L.'
'Lichtenberg, Andreas'
'Greven, Tobias'
'Nickstadt, Robin'
'Haydo, Malek'
'Wickleder, Mathias'
'Klein, Axel'
'Johrendt, Dirk'
'Mathur, Sanjay'
'Zegke, Markus'
'Raauf, Aida'

_publ_section_title
;
 Heterobimetallic uranyl(vi) alkoxides of lanthanoids: formation through
 simple ligand exchange
;
_journal_name_full 'Chemical Communications'
_journal_paper_doi 10.1039/D1CC05444A
_journal_year 2022
_chemical_formula_moiety 'C90 H198 O33 U3 Yb6'
_chemical_formula_sum 'C90 H198 O33 U3 Yb6'
_chemical_formula_weight 3560.80
_space_group_crystal_system cubic
_space_group_IT_number 205
_space_group_name_Hall '-P 2ac 2ab 3'
_space_group_name_H-M_alt 'P a -3'
_atom_sites_solution_hydrogens geom
_audit_creation_date 2021-09-16
_audit_creation_method
;
Olex2 1.2
(compiled 2017.08.10 svn.r3458 for OlexSys, GUI svn.r5381)
;
_audit_update_record
;
2021-09-24 deposited with the CCDC.	2021-12-14 downloaded from the CCDC.
;
_cell_angle_alpha 90
_cell_angle_beta 90
_cell_angle_gamma 90
_cell_formula_units_Z 8
_cell_length_a 29.6894(10)
_cell_length_b 29.6894(10)
_cell_length_c 29.6894(10)
_cell_measurement_reflns_used 9838
_cell_measurement_temperature 100(2)
_cell_measurement_theta_max 25.368
_cell_measurement_theta_min 2.276
_cell_volume 26170.0(15)
_computing_molecular_graphics 'Olex2 (Dolomanov et al., 2009)'
_computing_publication_material 'Olex2 (Dolomanov et al., 2009)'
_computing_structure_refinement 'ShelXL (Sheldrick, 2015)'
_computing_structure_solution 'SHELXT 2018/2 (Sheldrick, 2018)'
_diffrn_ambient_temperature 100.0
_diffrn_measured_fraction_theta_full 0.999
_diffrn_measured_fraction_theta_max 0.999
_diffrn_measurement_device_type 'Bruker APEX-II CCD'
_diffrn_measurement_method '\f and \w scans'
_diffrn_radiation_type MoK\a
_diffrn_radiation_wavelength 0.71073
_diffrn_reflns_av_R_equivalents 0.1253
_diffrn_reflns_av_unetI/netI 0.0129
_diffrn_reflns_Laue_measured_fraction_full 0.999
_diffrn_reflns_Laue_measured_fraction_max 0.999
_diffrn_reflns_limit_h_max 35
_diffrn_reflns_limit_h_min -35
_diffrn_reflns_limit_k_max 35
_diffrn_reflns_limit_k_min -35
_diffrn_reflns_limit_l_max 35
_diffrn_reflns_limit_l_min -35
_diffrn_reflns_number 1207924
_diffrn_reflns_point_group_measured_fraction_full 0.999
_diffrn_reflns_point_group_measured_fraction_max 0.999
_diffrn_reflns_theta_full 25.242
_diffrn_reflns_theta_max 25.334
_diffrn_reflns_theta_min 1.940
_exptl_absorpt_coefficient_mu 8.001
_exptl_absorpt_correction_T_max 0.7452
_exptl_absorpt_correction_T_min 0.5470
_exptl_absorpt_correction_type multi-scan
_exptl_absorpt_process_details
;
'SADABS-2016/2 (Bruker,2016/2) was used for absorption
 correction. wR2(int) was 0.1308 before 
and 0.0633 after correction. 
The Ratio of minimum to maximum 
transmission is 0.7340. The \l/2 correction 
factor is Not present.'
;
_exptl_crystal_colour 'clear light orange'
_exptl_crystal_colour_lustre clear
_exptl_crystal_colour_modifier light
_exptl_crystal_colour_primary orange
_exptl_crystal_density_diffrn 1.808
_exptl_crystal_description block
_exptl_crystal_F_000 13584
_exptl_crystal_size_max 0.1
_exptl_crystal_size_mid 0.1
_exptl_crystal_size_min 0.1
_platon_squeeze_details
;
TITL mo_dg089neP a -33a     R = 0.04
CELL   29.6894   29.6894   29.6894     90.00     90.00     90.00
SPGR Pa-3
# Solvent Accessible Volume =      4009
# Electrons Found in S.A.V. =       591
# Note: Atoms in Void are Labelled as Cxxx and Qxxx for all Others
Q101 0.898 0.455 0.278 !       3.36 eA-3
Q102 0.809 0.491 0.229 !       3.28 eA-3
Q103 0.082 0.033 0.282 !       2.53 eA-3
C104 0.469 0.497 0.032 !       2.36 eA-3
Q105 0.514 0.765 0.217 !       2.30 eA-3
Q106 0.029 0.270 0.118 !       1.88 eA-3
Q107 0.872 0.432 0.282 !       1.81 eA-3
C108 0.456 0.017 0.490 !       1.50 eA-3
C109 0.455 0.545 0.045 !       1.45 eA-3
Q110 0.429 0.191 0.306 !       1.44 eA-3
C111 0.190 0.217 0.259 !       1.40 eA-3
C112 0.287 0.712 0.222 !       1.11 eA-3
Q113 0.350 0.666 0.661 !       1.02 eA-3
Q114 0.756 0.370 0.210 !       1.00 eA-3
C115 0.765 0.758 0.778 !       0.99 eA-3
Q116 0.743 0.722 0.237 !       0.98 eA-3
C117 0.490 0.564 0.052 !       0.98 eA-3
Q118 0.342 0.601 0.057 !       0.98 eA-3
Q119 0.927 0.697 0.276 !       0.97 eA-3
Q120 0.740 0.680 0.657 !       0.97 eA-3
C121 0.732 0.188 0.260 !       0.94 eA-3
Q122 0.225 0.111 0.261 !       0.94 eA-3
Q123 0.796 0.590 0.271 !       0.94 eA-3
Q124 0.258 0.701 0.367 !       0.92 eA-3
Q125 0.452 0.552 0.943 !       0.92 eA-3
Q126 0.761 0.303 0.165 !       0.91 eA-3
Q127 0.336 0.905 0.706 !       0.91 eA-3
Q128 0.445 0.623 0.131 !       0.91 eA-3
Q129 0.131 0.829 0.406 !       0.91 eA-3
Q130 0.585 0.582 0.024 !       0.89 eA-3
Q131 0.562 0.404 0.001 !       0.88 eA-3
Q132 0.651 0.624 0.074 !       0.88 eA-3
Q133 0.883 0.323 0.937 !       0.87 eA-3
Q134 0.086 0.051 0.932 !       0.87 eA-3
Q135 0.347 0.382 0.076 !       0.87 eA-3
Q136 0.660 0.251 0.642 !       0.85 eA-3
Q137 0.750 0.789 0.582 !       0.85 eA-3
Q138 0.805 0.812 0.149 !       0.85 eA-3
Q139 0.140 0.292 0.159 !       0.84 eA-3
C140 0.486 0.438 0.937 !       0.84 eA-3
Q141 0.341 0.476 0.009 !       0.83 eA-3
Q142 0.206 0.802 0.253 !       0.82 eA-3
Q143 0.494 0.492 0.279 !       0.82 eA-3
Q144 0.811 0.783 0.296 !       0.81 eA-3
Q145 0.774 0.688 0.764 !       0.81 eA-3
Q146 0.430 0.101 0.458 !       0.80 eA-3
Q147 0.920 0.427 0.439 !       0.80 eA-3
Q148 0.420 0.789 0.680 !       0.80 eA-3
Q149 1.001 0.507 0.421 !       0.80 eA-3
Q150 0.571 0.172 0.995 !       0.79 eA-3
Q151 0.712 0.281 0.337 !       0.79 eA-3
Q152 0.286 0.827 0.194 !       0.78 eA-3
Q153 0.917 0.462 0.430 !       0.78 eA-3
Q154 0.226 0.733 0.200 !       0.78 eA-3
Q155 0.338 0.696 0.095 !       0.77 eA-3
Q156 0.054 0.415 0.562 !       0.77 eA-3
Q157 0.781 0.264 0.168 !       0.77 eA-3
Q158 0.477 0.502 0.409 !       0.77 eA-3
Q159 0.783 0.369 0.009 !       0.76 eA-3
Q160 0.268 0.315 0.209 !       0.76 eA-3
Q161 0.913 0.898 0.489 !       0.76 eA-3
Q162 0.273 0.202 0.238 !       0.76 eA-3
Q163 0.022 0.073 0.963 !       0.75 eA-3
Q164 0.304 0.253 0.133 !       0.75 eA-3
Q165 0.985 0.403 0.876 !       0.75 eA-3
Q166 0.361 0.967 0.481 !       0.74 eA-3
Q167 0.401 0.673 0.735 !       0.74 eA-3
Q168 0.067 0.392 0.434 !       0.74 eA-3
Q169 0.210 0.600 0.660 !       0.74 eA-3
Q170 0.710 0.603 0.847 !       0.73 eA-3
Q171 0.398 0.633 0.738 !       0.73 eA-3
Q172 0.693 0.178 0.177 !       0.73 eA-3
Q173 0.990 0.094 0.079 !       0.73 eA-3
Q174 0.460 0.436 0.975 !       0.73 eA-3
Q175 0.128 0.897 0.048 !       0.73 eA-3
Q176 0.047 0.892 0.929 !       0.73 eA-3
Q177 0.797 0.654 0.250 !       0.73 eA-3
Q178 0.883 0.513 0.366 !       0.72 eA-3
Q179 0.502 0.144 0.016 !       0.72 eA-3
Q180 0.873 0.246 0.194 !       0.72 eA-3
Q181 0.673 0.830 0.288 !       0.72 eA-3
C182 0.474 0.963 0.578 !       0.72 eA-3
Q183 0.546 0.920 0.460 !       0.72 eA-3
Q184 0.762 0.547 0.134 !       0.71 eA-3
Q185 0.381 0.542 0.311 !       0.71 eA-3
Q186 0.648 0.900 0.273 !       0.71 eA-3
Q187 0.348 0.758 0.744 !       0.70 eA-3
Q188 0.070 0.531 0.053 !       0.70 eA-3
Q189 0.736 0.729 0.154 !       0.70 eA-3
Q190 0.763 0.235 0.348 !       0.70 eA-3
Q191 0.172 0.218 0.350 !       0.70 eA-3
Q192 0.968 0.460 0.369 !       0.70 eA-3
Q193 0.530 0.749 0.078 !       0.70 eA-3
Q194 0.408 0.445 0.027 !       0.70 eA-3
Q195 0.096 0.453 0.458 !       0.70 eA-3
Q196 0.604 0.490 0.329 !       0.69 eA-3
Q197 0.157 0.624 0.130 !       0.69 eA-3
Q198 0.395 0.008 0.435 !       0.69 eA-3
Q199 0.563 0.604 0.995 !       0.69 eA-3
;
_refine_diff_density_max 3.251
_refine_diff_density_min -1.507
_refine_diff_density_rms 0.171
_refine_ls_extinction_method none
_refine_ls_goodness_of_fit_ref 1.185
_refine_ls_hydrogen_treatment constr
_refine_ls_matrix_type full
_refine_ls_number_parameters 419
_refine_ls_number_reflns 7994
_refine_ls_number_restraints 0
_refine_ls_restrained_S_all 1.185
_refine_ls_R_factor_all 0.0546
_refine_ls_R_factor_gt 0.0382
_refine_ls_shift/su_max 0.001
_refine_ls_shift/su_mean 0.000
_refine_ls_structure_factor_coef Fsqd
_refine_ls_weighting_details 'w=1/[\s^2^(Fo^2^)+(0.0193P)^2^+407.8472P] where P=(Fo^2^+2Fc^2^)/3'
_refine_ls_weighting_scheme calc
_refine_ls_wR_factor_gt 0.0817
_refine_ls_wR_factor_ref 0.0956
_reflns_Friedel_coverage 0.000
_reflns_number_gt 6700
_reflns_number_total 7994
_reflns_threshold_expression 'I > 2\s(I)'
_cod_data_source_file d1cc05444a2.cif
_cod_data_source_block 3yb
_cod_original_cell_volume 26170(3)
_cod_database_code 7129433
_shelx_shelxl_version_number 2018/3
_shelx_space_group_comment
;
The symmetry employed for this shelxl refinement is uniquely defined
by the following loop, which should always be used as a source of
symmetry information in preference to the above space-group names.
They are only intended as comments.
;
_shelx_estimated_absorpt_t_max 0.502
_shelx_estimated_absorpt_t_min 0.502
_olex2_refinement_description
;
1. Fixed Uiso
 At 1.5 times of:
  All C(H,H,H) groups
2.a Idealised Me refined as rotating group:
 C27(H27A,H27B,H27C), C26(H26A,H26B,H26C), C16(H16A,H16B,H16C), C14(H14A,H14B,
 H14C), C15(H15A,H15B,H15C), C30(H30A,H30B,H30C), C8(H8A,H8B,H8C), C28(H28A,
 H28B,H28C), C6(H6A,H6B,H6C), C23(H23A,H23B,H23C), C22(H22A,H22B,H22C),
 C24(H24A,H24B,H24C), C18(H18A,H18B,H18C), C7(H7A,H7B,H7C), C12(H12A,H12B,H12C),
  C19(H19A,H19B,H19C), C11(H11A,H11B,H11C), C4(H4A,H4B,H4C), C3(H3A,H3B,H3C),
 C2(H2A,H2B,H2C), C10(H10A,H10B,H10C), C20(H20A,H20B,H20C)
;
_platon_squeeze_void_probe_radius 1.20
_olex2_submission_special_instructions 'No special instructions were received'

loop_
_space_group_symop_operation_xyz
'x, y, z'
'-x+1/2, -y, z+1/2'
'-x, y+1/2, -z+1/2'
'x+1/2, -y+1/2, -z'
'z, x, y'
'z+1/2, -x+1/2, -y'
'-z+1/2, -x, y+1/2'
'-z, x+1/2, -y+1/2'
'y, z, x'
'-y, z+1/2, -x+1/2'
'y+1/2, -z+1/2, -x'
'-y+1/2, -z, x+1/2'
'-x, -y, -z'
'x-1/2, y, -z-1/2'
'x, -y-1/2, z-1/2'
'-x-1/2, y-1/2, z'
'-z, -x, -y'
'-z-1/2, x-1/2, y'
'z-1/2, x, -y-1/2'
'z, -x-1/2, y-1/2'
'-y, -z, -x'
'y, -z-1/2, x-1/2'
'-y-1/2, z-1/2, x'
'y-1/2, z, -x-1/2'

loop_
_atom_site_label
_atom_site_type_symbol
_atom_site_fract_x
_atom_site_fract_y
_atom_site_fract_z
_atom_site_U_iso_or_equiv
_atom_site_adp_type
_atom_site_occupancy
_atom_site_site_symmetry_order
_atom_site_calc_flag
_atom_site_refinement_flags_posn
_atom_site_refinement_flags_adp
_atom_site_refinement_flags_occupancy
_atom_site_disorder_assembly
_atom_site_disorder_group
U1 U 0.38945(2) 0.52851(2) 0.27396(2) 0.03111(9) Uani 1 1 d . . . . .
Yb1 Yb 0.28429(2) 0.48763(2) 0.26504(2) 0.02786(10) Uani 1 1 d . . . . .
Yb2 Yb 0.37413(2) 0.43398(2) 0.21410(2) 0.02978(10) Uani 1 1 d . . . . .
O6 O 0.30213(19) 0.42350(18) 0.23177(19) 0.0290(12) Uani 1 1 d . . . . .
O2 O 0.36304(19) 0.47198(19) 0.28581(18) 0.0292(13) Uani 1 1 d . . . . .
O11 O 0.4586(2) 0.33099(19) 0.2693(2) 0.0314(13) Uani 1 1 d . . . . .
O8 O 0.4325(2) 0.4815(2) 0.2307(2) 0.0388(15) Uani 1 1 d . . . . .
O10 O 0.4055(2) 0.3791(2) 0.2519(2) 0.0393(15) Uani 1 1 d . . . . .
O4 O 0.3184(2) 0.55072(19) 0.2938(2) 0.0338(14) Uani 1 1 d . . . . .
O9 O 0.34116(19) 0.50713(18) 0.21166(18) 0.0270(12) Uani 1 1 d . . . . .
O7 O 0.3838(2) 0.4133(2) 0.1509(2) 0.0453(16) Uani 1 1 d . . . . .
O1 O 0.4118(2) 0.5810(2) 0.2542(2) 0.0428(16) Uani 1 1 d . . . . .
O5 O 0.2236(2) 0.5064(2) 0.2410(2) 0.0408(15) Uani 1 1 d . . . . .
O3 O 0.4209(3) 0.5312(2) 0.3365(2) 0.056(2) Uani 1 1 d . . . . .
C27 C 0.2965(3) 0.5042(3) 0.1437(3) 0.044(2) Uani 1 1 d . . . . .
H27A H 0.310239 0.475250 0.135844 0.065 Uiso 1 1 calc GR . . . .
H27B H 0.288052 0.520203 0.116033 0.065 Uiso 1 1 calc GR . . . .
H27C H 0.269494 0.498971 0.161971 0.065 Uiso 1 1 calc GR . . . .
C25 C 0.3299(3) 0.5325(3) 0.1702(3) 0.035(2) Uani 1 1 d . . . . .
C26 C 0.3106(4) 0.5777(3) 0.1833(3) 0.044(2) Uani 1 1 d . . . . .
H26A H 0.281979 0.573263 0.199157 0.066 Uiso 1 1 calc GR . . . .
H26B H 0.305355 0.595672 0.156066 0.066 Uiso 1 1 calc GR . . . .
H26C H 0.331790 0.593501 0.202991 0.066 Uiso 1 1 calc GR . . . .
C16 C 0.3010(4) 0.3421(3) 0.2285(4) 0.052(3) Uani 1 1 d . . . . .
H16A H 0.325821 0.341388 0.206753 0.079 Uiso 1 1 calc GR . . . .
H16B H 0.281544 0.315881 0.223912 0.079 Uiso 1 1 calc GR . . . .
H16C H 0.313213 0.341574 0.259160 0.079 Uiso 1 1 calc GR . . . .
C29 C 0.4341(3) 0.3634(3) 0.2790(3) 0.036(2) Uani 1 1 d . . . . .
C13 C 0.2735(3) 0.3853(3) 0.2217(3) 0.0332(19) Uani 1 1 d . . . . .
C14 C 0.2336(3) 0.3846(3) 0.2538(3) 0.044(2) Uani 1 1 d . . . . .
H14A H 0.244380 0.380745 0.284767 0.066 Uiso 1 1 calc GR . . . .
H14B H 0.213588 0.359517 0.245951 0.066 Uiso 1 1 calc GR . . . .
H14C H 0.217002 0.413034 0.251401 0.066 Uiso 1 1 calc GR . . . .
C21 C 0.4795(3) 0.4834(4) 0.2167(4) 0.046(3) Uani 1 1 d . . . . .
C15 C 0.2571(4) 0.3895(4) 0.1735(3) 0.046(2) Uani 1 1 d . . . . .
H15A H 0.234828 0.413751 0.171511 0.068 Uiso 1 1 calc GR . . . .
H15B H 0.243293 0.361041 0.164061 0.068 Uiso 1 1 calc GR . . . .
H15C H 0.282664 0.396383 0.153749 0.068 Uiso 1 1 calc GR . . . .
C5 C 0.3006(4) 0.5884(3) 0.3193(4) 0.048(3) Uani 1 1 d . . . . .
C9 C 0.1770(3) 0.5155(4) 0.2298(4) 0.047(3) Uani 1 1 d . . . . .
C30 C 0.4397(4) 0.3859(4) 0.3235(4) 0.057(3) Uani 1 1 d . . . . .
H30A H 0.418403 0.372970 0.345157 0.085 Uiso 1 1 calc GR . . . .
H30B H 0.433834 0.418251 0.320317 0.085 Uiso 1 1 calc GR . . . .
H30C H 0.470539 0.381351 0.334337 0.085 Uiso 1 1 calc GR . . . .
C8 C 0.3362(4) 0.6252(4) 0.3216(4) 0.061(3) Uani 1 1 d . . . . .
H8A H 0.363395 0.613259 0.336101 0.091 Uiso 1 1 calc GR . . . .
H8B H 0.324671 0.650629 0.339169 0.091 Uiso 1 1 calc GR . . . .
H8C H 0.343577 0.635294 0.291077 0.091 Uiso 1 1 calc GR . . . .
C17 C 0.3933(4) 0.3895(4) 0.1105(4) 0.050(3) Uani 1 1 d . . . . .
C28 C 0.3734(4) 0.5385(4) 0.1436(3) 0.050(3) Uani 1 1 d . . . . .
H28A H 0.394926 0.556017 0.161487 0.075 Uiso 1 1 calc GR . . . .
H28B H 0.366902 0.554534 0.115466 0.075 Uiso 1 1 calc GR . . . .
H28C H 0.386296 0.508941 0.136692 0.075 Uiso 1 1 calc GR . . . .
C6 C 0.2588(4) 0.6075(4) 0.2956(5) 0.072(4) Uani 1 1 d . . . . .
H6A H 0.267061 0.617859 0.265381 0.109 Uiso 1 1 calc GR . . . .
H6B H 0.246826 0.632822 0.313048 0.109 Uiso 1 1 calc GR . . . .
H6C H 0.235759 0.583936 0.293219 0.109 Uiso 1 1 calc GR . . . .
C23 C 0.4830(4) 0.5051(4) 0.1706(5) 0.072(4) Uani 1 1 d . . . . .
H23A H 0.467250 0.486495 0.148400 0.108 Uiso 1 1 calc GR . . . .
H23B H 0.514828 0.507814 0.162089 0.108 Uiso 1 1 calc GR . . . .
H23C H 0.469333 0.535136 0.171536 0.108 Uiso 1 1 calc GR . . . .
C22 C 0.4967(4) 0.4358(4) 0.2152(6) 0.096(6) Uani 1 1 d . . . . .
H22A H 0.494569 0.422361 0.245328 0.143 Uiso 1 1 calc GR . . . .
H22B H 0.528196 0.435707 0.205371 0.143 Uiso 1 1 calc GR . . . .
H22C H 0.478508 0.418150 0.194047 0.143 Uiso 1 1 calc GR . . . .
C1 C 0.4475(5) 0.5431(4) 0.3747(4) 0.072(4) Uani 1 1 d . . . . .
C24 C 0.5056(4) 0.5106(6) 0.2505(6) 0.092(5) Uani 1 1 d . . . . .
H24A H 0.490795 0.539809 0.254850 0.138 Uiso 1 1 calc GR . . . .
H24B H 0.536325 0.515397 0.239470 0.138 Uiso 1 1 calc GR . . . .
H24C H 0.506616 0.494429 0.279259 0.138 Uiso 1 1 calc GR . . . .
C18 C 0.3695(7) 0.4134(5) 0.0724(5) 0.101(6) Uani 1 1 d . . . . .
H18A H 0.336942 0.413341 0.078112 0.151 Uiso 1 1 calc GR . . . .
H18B H 0.375703 0.397818 0.044022 0.151 Uiso 1 1 calc GR . . . .
H18C H 0.380248 0.444528 0.070536 0.151 Uiso 1 1 calc GR . . . .
C7 C 0.2892(6) 0.5724(4) 0.3654(4) 0.084(5) Uani 1 1 d . . . . .
H7A H 0.267075 0.548057 0.363444 0.125 Uiso 1 1 calc GR . . . .
H7B H 0.276594 0.597425 0.382878 0.125 Uiso 1 1 calc GR . . . .
H7C H 0.316550 0.561343 0.380212 0.125 Uiso 1 1 calc GR . . . .
C12 C 0.1597(4) 0.4815(4) 0.1986(5) 0.078(4) Uani 1 1 d . . . . .
H12A H 0.175905 0.483681 0.169870 0.117 Uiso 1 1 calc GR . . . .
H12B H 0.127526 0.486628 0.193456 0.117 Uiso 1 1 calc GR . . . .
H12C H 0.164186 0.451449 0.211454 0.117 Uiso 1 1 calc GR . . . .
C19 C 0.3747(6) 0.3419(4) 0.1143(5) 0.097(6) Uani 1 1 d . . . . .
H19A H 0.387062 0.327394 0.141267 0.146 Uiso 1 1 calc GR . . . .
H19B H 0.383223 0.324577 0.087575 0.146 Uiso 1 1 calc GR . . . .
H19C H 0.341794 0.343167 0.116619 0.146 Uiso 1 1 calc GR . . . .
C11 C 0.1760(5) 0.5630(5) 0.2062(6) 0.097(6) Uani 1 1 d . . . . .
H11A H 0.189404 0.585548 0.226257 0.145 Uiso 1 1 calc GR . . . .
H11B H 0.144729 0.571329 0.199660 0.145 Uiso 1 1 calc GR . . . .
H11C H 0.193168 0.561678 0.178075 0.145 Uiso 1 1 calc GR . . . .
C4 C 0.4730(6) 0.5026(5) 0.3889(6) 0.106(6) Uani 1 1 d . . . . .
H4A H 0.451959 0.477790 0.394384 0.158 Uiso 1 1 calc GR . . . .
H4B H 0.489680 0.509283 0.416539 0.158 Uiso 1 1 calc GR . . . .
H4C H 0.494150 0.494033 0.365032 0.158 Uiso 1 1 calc GR . . . .
C3 C 0.4780(6) 0.5812(6) 0.3619(7) 0.116(7) Uani 1 1 d . . . . .
H3A H 0.493980 0.573555 0.334035 0.174 Uiso 1 1 calc GR . . . .
H3B H 0.499825 0.586347 0.386070 0.174 Uiso 1 1 calc GR . . . .
H3C H 0.460075 0.608492 0.357172 0.174 Uiso 1 1 calc GR . . . .
C2 C 0.4153(7) 0.5586(6) 0.4127(5) 0.117(7) Uani 1 1 d . . . . .
H2A H 0.398039 0.584833 0.402560 0.175 Uiso 1 1 calc GR . . . .
H2B H 0.432866 0.566618 0.439449 0.175 Uiso 1 1 calc GR . . . .
H2C H 0.394511 0.534014 0.420180 0.175 Uiso 1 1 calc GR . . . .
C10 C 0.1509(5) 0.5149(9) 0.2730(6) 0.152(11) Uani 1 1 d . . . . .
H10A H 0.159568 0.488368 0.290699 0.228 Uiso 1 1 calc GR . . . .
H10B H 0.118616 0.513546 0.266317 0.228 Uiso 1 1 calc GR . . . .
H10C H 0.157461 0.542228 0.290273 0.228 Uiso 1 1 calc GR . . . .
C20 C 0.4422(6) 0.3903(7) 0.1011(7) 0.141(10) Uani 1 1 d . . . . .
H20A H 0.453175 0.421421 0.102628 0.212 Uiso 1 1 calc GR . . . .
H20B H 0.447841 0.378137 0.070950 0.212 Uiso 1 1 calc GR . . . .
H20C H 0.458055 0.371971 0.123516 0.212 Uiso 1 1 calc GR . . . .

loop_
_atom_site_aniso_label
_atom_site_aniso_U_11
_atom_site_aniso_U_22
_atom_site_aniso_U_33
_atom_site_aniso_U_23
_atom_site_aniso_U_13
_atom_site_aniso_U_12
U1 0.03407(18) 0.02838(17) 0.03087(18) 0.00538(13) 0.00265(13) -0.00475(13)
Yb1 0.0311(2) 0.02541(19) 0.02712(19) 0.00367(14) 0.00348(15) 0.00108(14)
Yb2 0.0347(2) 0.02650(19) 0.02813(19) 0.00385(15) 0.00231(15) 0.00723(15)
O6 0.029(3) 0.027(3) 0.031(3) 0.001(2) 0.001(2) 0.000(2)
O2 0.036(3) 0.030(3) 0.022(3) 0.007(2) 0.000(2) 0.000(3)
O11 0.034(3) 0.027(3) 0.034(3) 0.004(2) -0.001(3) 0.006(3)
O8 0.034(3) 0.039(4) 0.043(4) 0.007(3) 0.005(3) 0.011(3)
O10 0.039(4) 0.026(3) 0.052(4) 0.007(3) -0.008(3) 0.005(3)
O4 0.036(3) 0.025(3) 0.040(3) -0.005(3) 0.015(3) 0.000(3)
O9 0.032(3) 0.027(3) 0.021(3) 0.009(2) 0.002(2) 0.002(2)
O7 0.058(4) 0.042(4) 0.036(4) -0.002(3) 0.004(3) 0.012(3)
O1 0.043(4) 0.039(4) 0.047(4) 0.005(3) 0.010(3) -0.008(3)
O5 0.034(3) 0.040(4) 0.049(4) 0.010(3) 0.000(3) 0.006(3)
O3 0.073(5) 0.051(4) 0.044(4) 0.007(3) -0.022(4) -0.022(4)
C27 0.055(6) 0.046(6) 0.030(5) 0.011(4) -0.005(4) 0.011(5)
C25 0.048(5) 0.033(5) 0.024(4) 0.016(4) 0.010(4) 0.008(4)
C26 0.062(7) 0.034(5) 0.034(5) 0.016(4) -0.004(5) 0.018(5)
C16 0.054(6) 0.034(5) 0.070(8) 0.003(5) -0.004(6) 0.001(5)
C29 0.039(5) 0.034(5) 0.034(5) 0.008(4) 0.001(4) -0.002(4)
C13 0.034(5) 0.031(5) 0.035(5) 0.001(4) -0.003(4) -0.003(4)
C14 0.049(6) 0.041(5) 0.041(5) 0.007(4) -0.004(5) -0.011(5)
C21 0.022(5) 0.055(6) 0.060(7) 0.016(5) 0.009(4) 0.001(4)
C15 0.053(6) 0.050(6) 0.034(5) -0.004(4) -0.008(5) -0.006(5)
C5 0.054(6) 0.029(5) 0.061(7) -0.020(5) 0.018(5) -0.011(4)
C9 0.029(5) 0.060(7) 0.052(6) -0.001(5) -0.006(4) 0.012(5)
C30 0.069(8) 0.048(6) 0.053(7) -0.005(5) -0.001(6) 0.013(6)
C8 0.060(7) 0.040(6) 0.083(9) -0.011(6) 0.012(6) -0.008(5)
C17 0.065(7) 0.043(6) 0.042(6) -0.017(5) 0.011(5) -0.001(5)
C28 0.063(7) 0.051(6) 0.035(5) 0.016(5) 0.011(5) -0.001(5)
C6 0.049(7) 0.065(8) 0.103(11) -0.038(8) 0.005(7) 0.019(6)
C23 0.063(8) 0.061(8) 0.091(10) 0.037(7) 0.042(7) 0.022(6)
C22 0.055(8) 0.066(8) 0.166(16) 0.064(9) 0.066(9) 0.039(7)
C1 0.109(11) 0.048(7) 0.060(8) 0.007(6) -0.057(8) -0.015(7)
C24 0.021(6) 0.129(14) 0.124(13) 0.004(11) 0.005(7) -0.005(7)
C18 0.164(18) 0.084(11) 0.054(8) -0.017(8) 0.004(10) 0.008(11)
C7 0.140(14) 0.057(8) 0.054(8) -0.024(6) 0.041(8) -0.011(8)
C12 0.060(8) 0.061(8) 0.114(12) 0.022(8) -0.015(8) 0.006(6)
C19 0.147(15) 0.056(8) 0.089(11) -0.037(8) 0.055(11) -0.017(9)
C11 0.095(11) 0.060(9) 0.136(15) -0.010(9) -0.050(11) 0.026(8)
C4 0.143(16) 0.076(10) 0.097(12) 0.004(9) -0.075(11) 0.000(10)
C3 0.095(12) 0.087(11) 0.167(18) 0.022(12) -0.072(13) -0.036(10)
C2 0.176(19) 0.129(15) 0.046(8) -0.026(9) -0.038(10) -0.005(14)
C10 0.036(8) 0.31(3) 0.106(14) -0.045(18) 0.018(8) 0.007(13)
C20 0.090(12) 0.19(2) 0.147(17) -0.118(16) 0.058(12) -0.029(13)

loop_
_atom_type_symbol
_atom_type_description
_atom_type_scat_dispersion_real
_atom_type_scat_dispersion_imag
_atom_type_scat_source
C C 0.0033 0.0016 'International Tables Vol C Tables 4.2.6.8 and 6.1.1.4'
H H 0.0000 0.0000 'International Tables Vol C Tables 4.2.6.8 and 6.1.1.4'
O O 0.0106 0.0060 'International Tables Vol C Tables 4.2.6.8 and 6.1.1.4'
U U -9.6767 9.6646 'International Tables Vol C Tables 4.2.6.8 and 6.1.1.4'
Yb Yb -0.3850 5.5486 'International Tables Vol C Tables 4.2.6.8 and 6.1.1.4'

loop_
_geom_angle_atom_site_label_1
_geom_angle_atom_site_label_2
_geom_angle_atom_site_label_3
_geom_angle
_geom_angle_site_symmetry_1
_geom_angle_site_symmetry_3
_geom_angle_publ_flag
O2 U1 O8 78.1(2) . . ?
O2 U1 O4 79.9(2) . . ?
O2 U1 O9 70.3(2) . . ?
O2 U1 O3 93.1(3) . . ?
O8 U1 O9 75.0(2) . . ?
O4 U1 O8 146.7(2) . . ?
O4 U1 O9 74.2(2) . . ?
O1 U1 O2 171.5(3) . . ?
O1 U1 O8 98.1(3) . . ?
O1 U1 O4 100.0(3) . . ?
O1 U1 O9 101.4(3) . . ?
O1 U1 O3 95.3(3) . . ?
O3 U1 O8 105.9(3) . . ?
O3 U1 O4 100.0(3) . . ?
O3 U1 O9 163.1(2) . . ?
O6 Yb1 O2 73.8(2) . . ?
O6 Yb1 O4 139.8(2) . . ?
O6 Yb1 O9 75.1(2) . . ?
O11 Yb1 O6 96.3(2) 5 . ?
O11 Yb1 O2 84.0(2) 5 . ?
O11 Yb1 O4 94.5(2) 5 . ?
O11 Yb1 O9 146.6(2) 5 . ?
O4 Yb1 O2 69.0(2) . . ?
O4 Yb1 O9 74.7(2) . . ?
O9 Yb1 O2 62.64(18) . . ?
O5 Yb1 O6 107.1(2) . . ?
O5 Yb1 O2 171.6(2) . . ?
O5 Yb1 O11 104.1(2) . 5 ?
O5 Yb1 O4 107.5(2) . . ?
O5 Yb1 O9 109.3(2) . . ?
O6 Yb2 O2 74.2(2) . . ?
O6 Yb2 O8 139.8(2) . . ?
O6 Yb2 O9 74.92(19) . . ?
O8 Yb2 O2 68.2(2) . . ?
O8 Yb2 O9 75.8(2) . . ?
O10 Yb2 O6 100.6(2) . . ?
O10 Yb2 O2 87.4(2) . . ?
O10 Yb2 O8 91.5(2) . . ?
O10 Yb2 O9 150.4(2) . . ?
O9 Yb2 O2 63.15(18) . . ?
O7 Yb2 O6 108.5(3) . . ?
O7 Yb2 O2 170.3(2) . . ?
O7 Yb2 O8 106.5(3) . . ?
O7 Yb2 O10 101.1(3) . . ?
O7 Yb2 O9 108.1(2) . . ?
Yb1 O6 Yb2 102.4(2) . . ?
C13 O6 Yb1 128.8(5) . . ?
C13 O6 Yb2 128.7(5) . . ?
U1 O2 Yb1 100.4(2) . . ?
U1 O2 Yb2 101.2(2) . . ?
Yb2 O2 Yb1 89.82(18) . . ?
C29 O11 Yb1 151.5(6) . 9 ?
U1 O8 Yb2 94.3(2) . . ?
C21 O8 U1 132.2(6) . . ?
C21 O8 Yb2 133.4(6) . . ?
C29 O10 Yb2 153.1(6) . . ?
U1 O4 Yb1 94.3(2) . . ?
C5 O4 U1 133.9(6) . . ?
C5 O4 Yb1 131.5(5) . . ?
Yb1 O9 U1 88.58(18) . . ?
Yb2 O9 U1 88.43(18) . . ?
Yb2 O9 Yb1 92.82(18) . . ?
C25 O9 U1 129.3(5) . . ?
C25 O9 Yb1 121.1(5) . . ?
C25 O9 Yb2 125.5(5) . . ?
C17 O7 Yb2 167.4(6) . . ?
C9 O5 Yb1 170.5(6) . . ?
C1 O3 U1 165.4(7) . . ?
O9 C25 C27 107.3(7) . . ?
O9 C25 C26 109.0(7) . . ?
O9 C25 C28 107.5(7) . . ?
C27 C25 C28 110.4(8) . . ?
C26 C25 C27 111.9(8) . . ?
C26 C25 C28 110.5(8) . . ?
O11 C29 O10 122.4(9) . . ?
O11 C29 C30 119.1(8) . . ?
O10 C29 C30 118.4(9) . . ?
O6 C13 C16 108.4(7) . . ?
O6 C13 C14 109.9(7) . . ?
O6 C13 C15 108.5(7) . . ?
C14 C13 C16 108.7(8) . . ?
C15 C13 C16 111.3(8) . . ?
C15 C13 C14 110.0(8) . . ?
O8 C21 C23 109.8(8) . . ?
O8 C21 C22 107.3(8) . . ?
O8 C21 C24 108.8(9) . . ?
C22 C21 C23 110.6(10) . . ?
C22 C21 C24 110.6(12) . . ?
C24 C21 C23 109.7(11) . . ?
O4 C5 C8 108.8(8) . . ?
O4 C5 C6 109.9(9) . . ?
O4 C5 C7 108.5(9) . . ?
C8 C5 C6 108.5(10) . . ?
C7 C5 C8 110.2(10) . . ?
C7 C5 C6 110.9(11) . . ?
O5 C9 C12 110.6(9) . . ?
O5 C9 C11 106.8(9) . . ?
O5 C9 C10 107.2(10) . . ?
C12 C9 C11 109.2(10) . . ?
C12 C9 C10 110.5(13) . . ?
C10 C9 C11 112.5(14) . . ?
O7 C17 C18 107.7(9) . . ?
O7 C17 C19 109.0(9) . . ?
O7 C17 C20 110.3(10) . . ?
C18 C17 C19 108.7(12) . . ?
C20 C17 C18 108.2(14) . . ?
C20 C17 C19 112.8(13) . . ?
O3 C1 C4 107.9(10) . . ?
O3 C1 C3 108.7(11) . . ?
O3 C1 C2 108.1(12) . . ?
C4 C1 C3 112.1(14) . . ?
C4 C1 C2 110.3(13) . . ?
C3 C1 C2 109.6(14) . . ?

loop_
_geom_bond_atom_site_label_1
_geom_bond_atom_site_label_2
_geom_bond_distance
_geom_bond_site_symmetry_2
_geom_bond_publ_flag
U1 O2 1.886(6) . ?
U1 O8 2.287(6) . ?
U1 O4 2.287(6) . ?
U1 O9 2.425(6) . ?
U1 O1 1.792(6) . ?
U1 O3 2.081(7) . ?
Yb1 O6 2.209(6) . ?
Yb1 O2 2.462(6) . ?
Yb1 O11 2.185(6) 5 ?
Yb1 O4 2.295(6) . ?
Yb1 O9 2.387(5) . ?
Yb1 O5 2.017(6) . ?
Yb2 O6 2.223(6) . ?
Yb2 O2 2.432(6) . ?
Yb2 O8 2.288(7) . ?
Yb2 O10 2.186(6) . ?
Yb2 O9 2.383(5) . ?
Yb2 O7 1.995(6) . ?
O6 C13 1.448(10) . ?
O11 C29 1.241(11) . ?
O8 C21 1.459(11) . ?
O10 C29 1.259(11) . ?
O4 C5 1.451(11) . ?
O9 C25 1.479(9) . ?
O7 C17 1.421(11) . ?
O5 C9 1.447(11) . ?
O3 C1 1.424(12) . ?
C27 C25 1.522(14) . ?
C25 C26 1.512(12) . ?
C25 C28 1.524(13) . ?
C16 C13 1.532(13) . ?
C29 C30 1.491(14) . ?
C13 C14 1.521(13) . ?
C13 C15 1.518(12) . ?
C21 C23 1.517(15) . ?
C21 C22 1.503(15) . ?
C21 C24 1.504(18) . ?
C5 C8 1.523(14) . ?
C5 C6 1.535(17) . ?
C5 C7 1.486(16) . ?
C9 C12 1.465(17) . ?
C9 C11 1.574(18) . ?
C9 C10 1.499(18) . ?
C17 C18 1.511(19) . ?
C17 C19 1.520(16) . ?
C17 C20 1.478(19) . ?
C1 C4 1.482(19) . ?
C1 C3 1.495(19) . ?
C1 C2 1.55(2) . ?

loop_
_platon_squeeze_void_nr
_platon_squeeze_void_average_x
_platon_squeeze_void_average_y
_platon_squeeze_void_average_z
_platon_squeeze_void_volume
_platon_squeeze_void_count_electrons
_platon_squeeze_void_content
1 0.000 0.000 0.000 224 88 ' '
2 0.500 0.000 0.000 31 4 ' '
3 0.431 0.056 0.186 67 -4 ' '
4 0.931 0.056 0.314 68 -4 ' '
5 0.500 0.000 0.500 224 88 ' '
6 1.000 0.000 0.500 31 4 ' '
7 0.069 -0.056 0.686 68 -4 ' '
8 0.569 -0.056 0.814 68 -4 ' '
9 0.686 0.069 -0.056 68 -4 ' '
10 0.186 0.069 0.556 68 -4 ' '
11 0.920 0.080 0.580 10 0 ' '
12 0.420 0.080 0.920 10 0 ' '
13 0.838 0.162 0.662 27 3 ' '
14 0.337 0.162 0.838 27 3 ' '
15 0.556 0.186 0.069 68 -4 ' '
16 0.220 0.220 0.220 134 24 ' '
17 0.720 0.220 0.280 135 24 ' '
18 1.056 0.186 0.431 67 -4 ' '
19 0.220 0.280 0.720 134 24 ' '
20 0.720 0.280 0.780 134 25 ' '
21 0.556 0.314 0.569 68 -4 ' '
22 0.056 0.314 0.931 68 -4 ' '
23 0.838 0.337 0.162 27 3 ' '
24 0.338 0.337 0.338 28 4 ' '
25 0.431 0.444 0.686 67 -4 ' '
26 0.931 0.444 0.814 68 -4 ' '
27 0.186 0.431 0.056 67 -4 ' '
28 0.686 0.431 0.444 67 -4 ' '
29 0.500 0.500 0.000 224 88 ' '
30 0.920 0.420 0.080 10 0 ' '
31 0.420 0.420 0.420 10 0 ' '
32 0.000 0.500 0.500 224 88 ' '
33 0.069 0.556 0.186 68 -4 ' '
34 0.569 0.556 0.314 68 -4 ' '
35 0.500 0.500 0.500 31 4 ' '
36 1.000 0.500 1.000 31 4 ' '
37 0.814 0.569 -0.056 68 -4 ' '
38 0.314 0.569 0.556 68 -4 ' '
39 0.580 0.580 0.580 10 0 ' '
40 0.080 0.580 0.920 10 0 ' '
41 0.662 0.662 0.662 26 3 ' '
42 0.162 0.662 0.837 27 3 ' '
43 0.944 0.686 0.069 68 -4 ' '
44 0.280 0.720 0.220 134 24 ' '
45 0.780 0.720 0.280 134 25 ' '
46 0.444 0.686 0.431 67 -4 ' '
47 0.280 0.780 0.720 134 25 ' '
48 0.780 0.780 0.780 134 25 ' '
49 0.944 0.814 0.569 68 -4 ' '
50 0.444 0.814 0.931 68 -4 ' '
51 0.662 0.837 0.162 27 3 ' '
52 0.162 0.837 0.338 27 3 ' '
53 0.314 0.931 0.056 68 -4 ' '
54 0.814 0.931 0.444 68 -4 ' '
55 0.580 0.920 0.080 10 0 ' '
56 0.080 0.920 0.420 10 0 ' '
